data_7012729
loop_
_publ_author_name
'Lancaster, Simon J.'
'Hughes, David L.'

_publ_section_title
;
 The synthesis of half-sandwich bis(pentafluorophenyl)boryl-substituted
 cyclopentadienyl zirconium, niobium and tantalum complexes and the
 isolation and molecular structure of a zwitterionic niobocene
;
_journal_issue 9
_journal_name_full 'Dalton Transactions'
_journal_page_first 1779
_journal_paper_doi 10.1039/b300552f
_journal_year 2003
_chemical_formula_moiety 'C22 H9 B Cl3 F10 N Ti, C7 H8'
_chemical_formula_structural '[TiCl3{C5H4B(Py)(C6F5)2}].tol'
_chemical_formula_sum 'C29 H17 B Cl3 F10 N Ti'
_chemical_formula_weight 734.50
_chemical_name_common 'complex 14'
_chemical_name_systematic
; 
? 
;
_space_group_IT_number 2
_symmetry_cell_setting triclinic
_symmetry_Int_Tables_number 2
_symmetry_space_group_name_Hall '-P 1'
_symmetry_space_group_name_H-M 'P -1'
_atom_sites_solution_hydrogens geom
_atom_sites_solution_primary direct
_atom_sites_solution_secondary difmap
_audit_creation_method SHELXL-97
_cell_angle_alpha 107.44(1)
_cell_angle_beta 92.97(1)
_cell_angle_gamma 103.27(1)
_cell_formula_units_Z 2
_cell_length_a 8.799(1)
_cell_length_b 13.523(1)
_cell_length_c 13.626(3)
_cell_measurement_temperature 293(2)
_cell_volume 1492.8(4)
_computing_cell_refinement 'DENZO (Otwinowski and Minor, 1985)'
_computing_data_collection 'MSC R-Axis-II control software'
_computing_data_reduction 'DENZO, SCALEPACK (Otwinowski and Minor, 1985)'
_computing_molecular_graphics 'ORTEP (Johnson, 1971)'
_computing_publication_material 'XL (Sheldrick, 1993)'
_computing_structure_refinement 'XL (Sheldrick, 1993)'
_computing_structure_solution 'XS (Sheldrick, 1990)'
_diffrn_ambient_temperature 140(2)
_diffrn_measured_fraction_theta_full 0.890
_diffrn_measured_fraction_theta_max 0.890
_diffrn_measurement_device 'Rigaku R-Axis-IIc'
_diffrn_measurement_method 'image-plate oscillation photos'
_diffrn_radiation_monochromator graphite
_diffrn_radiation_source 'rotating anode'
_diffrn_radiation_type Mo-K\a
_diffrn_radiation_wavelength 0.71073
_diffrn_reflns_av_R_equivalents 0.0543
_diffrn_reflns_av_sigmaI/netI 0.0607
_diffrn_reflns_limit_h_max 10
_diffrn_reflns_limit_h_min -10
_diffrn_reflns_limit_k_max 15
_diffrn_reflns_limit_k_min -15
_diffrn_reflns_limit_l_max 16
_diffrn_reflns_limit_l_min -16
_diffrn_reflns_number 8342
_diffrn_reflns_theta_full 25.45
_diffrn_reflns_theta_max 25.45
_diffrn_reflns_theta_min 2.40
_diffrn_standards_decay_% 0
_exptl_absorpt_coefficient_mu 0.640
_exptl_absorpt_correction_type 'not applied'
_exptl_crystal_colour red-brown
_exptl_crystal_density_diffrn 1.634
_exptl_crystal_density_method 'not measured'
_exptl_crystal_description 'diamond-shaped prisms'
_exptl_crystal_F_000 732
_refine_diff_density_max 0.252
_refine_diff_density_min -0.403
_refine_diff_density_rms 0.050
_refine_ls_extinction_method none
_refine_ls_goodness_of_fit_ref 1.052
_refine_ls_hydrogen_treatment mixed
_refine_ls_matrix_type full
_refine_ls_number_parameters 407
_refine_ls_number_reflns 4926
_refine_ls_number_restraints 0
_refine_ls_restrained_S_all 1.052
_refine_ls_R_factor_all 0.0419
_refine_ls_R_factor_gt 0.0359
_refine_ls_shift/su_max 0.036
_refine_ls_shift/su_mean 0.001
_refine_ls_structure_factor_coef Fsqd
_refine_ls_weighting_details 'calc w=1/[\s^2^(Fo^2^)+(0.0459P)^2^+0.2987P] where P=(Fo^2^+2Fc^2^)/3'
_refine_ls_weighting_scheme calc
_refine_ls_wR_factor_gt 0.0975
_refine_ls_wR_factor_ref 0.1003
_reflns_number_gt 4224
_reflns_number_total 4926
_reflns_threshold_expression I>2sigma(I)
_cod_data_source_file b300552f.txt
_cod_data_source_block simonl2
_cod_depositor_comments
;
The following automatic conversions were performed:
'_symmetry_cell_setting' value 'Triclinic' changed to 'triclinic'
according to '/home/saulius/struct/CIF-dictionaries/cif_core.dic'
dictionary named 'cif_core.dic' version 2.4.1 from 2010-06-29.

Automatic conversion script
Id: cif_fix_enum 1527 2010-12-29 10:47:43Z saulius 
;
_cod_database_code 7012729

loop_
_symmetry_equiv_pos_as_xyz
'x, y, z'
'-x, -y, -z'

loop_
_atom_site_label
_atom_site_type_symbol
_atom_site_fract_x
_atom_site_fract_y
_atom_site_fract_z
_atom_site_U_iso_or_equiv
_atom_site_adp_type
_atom_site_occupancy
_atom_site_symmetry_multiplicity
_atom_site_calc_flag
_atom_site_refinement_flags
_atom_site_disorder_assembly
_atom_site_disorder_group
Ti Ti 0.11896(4) 0.77186(3) 0.34134(3) 0.02889(12) Uani 1 1 d . . .
C11 C 0.3711(2) 0.81621(15) 0.28048(15) 0.0272(4) Uani 1 1 d . . .
C12 C 0.2987(2) 0.90407(16) 0.29697(17) 0.0334(5) Uani 1 1 d . . .
H12 H 0.2661 0.9300 0.2457 0.040 Uiso 1 1 calc R . .
C13 C 0.2853(3) 0.94468(17) 0.40382(18) 0.0391(5) Uani 1 1 d . . .
H13 H 0.2460 1.0031 0.4351 0.047 Uiso 1 1 calc R . .
C14 C 0.3420(3) 0.88101(18) 0.45456(17) 0.0377(5) Uani 1 1 d . . .
H14 H 0.3448 0.8888 0.5249 0.045 Uiso 1 1 calc R . .
C15 C 0.3940(2) 0.80298(17) 0.37891(15) 0.0307(4) Uani 1 1 d . . .
H15 H 0.4368 0.7507 0.3920 0.037 Uiso 1 1 calc R . .
B B 0.4390(3) 0.75389(17) 0.17590(17) 0.0257(4) Uani 1 1 d . . .
N21 N 0.45377(18) 0.64148(13) 0.19041(12) 0.0253(3) Uani 1 1 d . . .
C22 C 0.3227(2) 0.56638(15) 0.19342(15) 0.0276(4) Uani 1 1 d . . .
H22 H 0.2243 0.5783 0.1820 0.033 Uiso 1 1 calc R . .
C23 C 0.3311(3) 0.47337(16) 0.21275(16) 0.0331(5) Uani 1 1 d . . .
H23 H 0.2395 0.4232 0.2135 0.040 Uiso 1 1 calc R . .
C24 C 0.4772(3) 0.45488(17) 0.23120(16) 0.0354(5) Uani 1 1 d . . .
H24 H 0.4849 0.3918 0.2429 0.042 Uiso 1 1 calc R . .
C25 C 0.6111(3) 0.53259(18) 0.23179(17) 0.0358(5) Uani 1 1 d . . .
H25 H 0.7105 0.5234 0.2461 0.043 Uiso 1 1 calc R . .
C26 C 0.5954(2) 0.62391(16) 0.21096(16) 0.0307(4) Uani 1 1 d . . .
H26 H 0.6860 0.6754 0.2111 0.037 Uiso 1 1 calc R . .
C31 C 0.6180(2) 0.82040(15) 0.16690(15) 0.0270(4) Uani 1 1 d . . .
C32 C 0.6838(2) 0.78618(16) 0.07517(15) 0.0299(4) Uani 1 1 d . . .
F32 F 0.60780(14) 0.69229(10) 0.00098(9) 0.0382(3) Uani 1 1 d . . .
C33 C 0.8254(2) 0.83975(18) 0.05541(16) 0.0329(5) Uani 1 1 d . . .
F33 F 0.88034(15) 0.80174(12) -0.03550(10) 0.0468(3) Uani 1 1 d . . .
C34 C 0.9134(2) 0.93180(18) 0.12977(18) 0.0353(5) Uani 1 1 d . . .
F34 F 1.05388(15) 0.98499(12) 0.11262(11) 0.0494(4) Uani 1 1 d . . .
C35 C 0.8566(3) 0.96894(17) 0.22204(17) 0.0355(5) Uani 1 1 d . . .
F35 F 0.94068(16) 1.05879(11) 0.29594(11) 0.0524(4) Uani 1 1 d . . .
C36 C 0.7119(2) 0.91335(16) 0.23865(15) 0.0307(4) Uani 1 1 d . . .
F36 F 0.66482(15) 0.95636(10) 0.33132(9) 0.0420(3) Uani 1 1 d . . .
C41 C 0.3306(2) 0.74078(15) 0.06732(15) 0.0264(4) Uani 1 1 d . . .
C42 C 0.3296(2) 0.83318(16) 0.04290(16) 0.0312(4) Uani 1 1 d . . .
F42 F 0.41663(15) 0.93034(9) 0.10753(9) 0.0369(3) Uani 1 1 d . . .
C43 C 0.2487(3) 0.83635(19) -0.04560(17) 0.0373(5) Uani 1 1 d . . .
F43 F 0.25663(18) 0.93035(12) -0.06244(11) 0.0509(4) Uani 1 1 d . . .
C44 C 0.1601(3) 0.7421(2) -0.11605(16) 0.0387(5) Uani 1 1 d . . .
F44 F 0.07663(17) 0.74246(13) -0.20212(11) 0.0540(4) Uani 1 1 d . . .
C45 C 0.1558(2) 0.64762(18) -0.09717(16) 0.0345(5) Uani 1 1 d . . .
F45 F 0.06795(16) 0.55418(11) -0.16585(10) 0.0458(3) Uani 1 1 d . . .
C46 C 0.2415(2) 0.64710(16) -0.00916(15) 0.0288(4) Uani 1 1 d . . .
F46 F 0.23561(15) 0.54919(9) -0.00159(9) 0.0388(3) Uani 1 1 d . . .
Cl5 Cl 0.00142(6) 0.70293(4) 0.17631(4) 0.03317(14) Uani 1 1 d . . .
Cl6 Cl -0.06319(7) 0.84491(5) 0.42225(5) 0.04463(16) Uani 1 1 d . . .
Cl7 Cl 0.09866(6) 0.62635(4) 0.39153(4) 0.03775(15) Uani 1 1 d . . .
C81 C 0.6583(4) 0.6951(2) 0.6074(2) 0.0597(8) Uani 1 1 d . . .
C82 C 0.4992(5) 0.6702(3) 0.5701(2) 0.0694(9) Uani 1 1 d . . .
H82 H 0.4598 0.6168 0.5069 0.083 Uiso 1 1 calc R . .
C83 C 0.3994(4) 0.7235(3) 0.6253(3) 0.0686(9) Uani 1 1 d . . .
H83 H 0.2933 0.7056 0.5993 0.082 Uiso 1 1 calc R . .
C84 C 0.4558(3) 0.8033(2) 0.7192(2) 0.0558(7) Uani 1 1 d . . .
H84 H 0.3883 0.8397 0.7562 0.067 Uiso 1 1 calc R . .
C85 C 0.6118(3) 0.8285(2) 0.7573(2) 0.0551(7) Uani 1 1 d . . .
H85 H 0.6502 0.8816 0.8209 0.066 Uiso 1 1 calc R . .
C86 C 0.7123(3) 0.7750(2) 0.7017(2) 0.0556(7) Uani 1 1 d . . .
H86 H 0.8181 0.7932 0.7282 0.067 Uiso 1 1 calc R . .
C87 C 0.7710(6) 0.6365(3) 0.5497(3) 0.1068(16) Uani 1 1 d . . .
H87A H 0.7298 0.6051 0.4775 0.160 Uiso 1 1 calc R . .
H87B H 0.7829 0.5812 0.5778 0.160 Uiso 1 1 calc R . .
H87C H 0.8715 0.6862 0.5573 0.160 Uiso 1 1 calc R . .

loop_
_atom_site_aniso_label
_atom_site_aniso_U_11
_atom_site_aniso_U_22
_atom_site_aniso_U_33
_atom_site_aniso_U_23
_atom_site_aniso_U_13
_atom_site_aniso_U_12
Ti 0.0238(2) 0.0334(2) 0.0292(2) 0.00883(15) 0.00693(15) 0.00755(15)
C11 0.0184(9) 0.0296(10) 0.0285(10) 0.0047(7) 0.0026(8) 0.0027(7)
C12 0.0299(11) 0.0301(11) 0.0390(12) 0.0094(8) 0.0109(9) 0.0064(8)
C13 0.0353(12) 0.0299(11) 0.0456(13) 0.0032(9) 0.0146(10) 0.0055(9)
C14 0.0316(12) 0.0425(12) 0.0283(10) 0.0013(9) 0.0051(9) 0.0016(9)
C15 0.0224(10) 0.0377(11) 0.0287(10) 0.0081(8) 0.0022(8) 0.0049(8)
B 0.0226(11) 0.0267(11) 0.0261(11) 0.0066(8) 0.0046(9) 0.0054(8)
N21 0.0214(8) 0.0289(9) 0.0244(8) 0.0070(6) 0.0044(7) 0.0064(6)
C22 0.0241(10) 0.0288(10) 0.0281(10) 0.0075(7) 0.0038(8) 0.0055(7)
C23 0.0318(11) 0.0322(11) 0.0345(11) 0.0113(8) 0.0072(9) 0.0054(8)
C24 0.0411(13) 0.0346(12) 0.0364(11) 0.0153(9) 0.0094(10) 0.0148(9)
C25 0.0303(11) 0.0442(13) 0.0402(12) 0.0183(9) 0.0081(9) 0.0162(9)
C26 0.0240(10) 0.0362(11) 0.0343(11) 0.0138(8) 0.0058(9) 0.0087(8)
C31 0.0220(10) 0.0296(10) 0.0292(10) 0.0094(8) 0.0028(8) 0.0063(7)
C32 0.0248(10) 0.0335(11) 0.0299(10) 0.0082(8) 0.0024(8) 0.0076(8)
F32 0.0303(7) 0.0421(7) 0.0327(6) 0.0004(5) 0.0068(5) 0.0060(5)
C33 0.0256(11) 0.0460(13) 0.0333(11) 0.0178(9) 0.0098(9) 0.0129(9)
F33 0.0346(7) 0.0693(9) 0.0398(7) 0.0189(6) 0.0180(6) 0.0152(6)
C34 0.0208(10) 0.0416(12) 0.0483(13) 0.0239(10) 0.0060(9) 0.0045(8)
F34 0.0283(7) 0.0575(9) 0.0638(9) 0.0298(7) 0.0128(7) -0.0017(6)
C35 0.0277(11) 0.0334(11) 0.0410(12) 0.0109(9) 0.0000(9) 0.0018(8)
F35 0.0381(8) 0.0413(8) 0.0580(9) 0.0044(6) 0.0013(7) -0.0114(6)
C36 0.0270(11) 0.0327(11) 0.0306(10) 0.0080(8) 0.0054(9) 0.0067(8)
F36 0.0343(7) 0.0415(7) 0.0346(7) -0.0036(5) 0.0068(6) 0.0001(5)
C41 0.0192(9) 0.0329(11) 0.0281(10) 0.0098(8) 0.0061(8) 0.0079(7)
C42 0.0283(11) 0.0329(11) 0.0335(11) 0.0111(8) 0.0073(9) 0.0087(8)
F42 0.0392(7) 0.0302(7) 0.0423(7) 0.0139(5) 0.0055(6) 0.0079(5)
C43 0.0382(12) 0.0470(14) 0.0405(12) 0.0250(10) 0.0124(10) 0.0218(10)
F43 0.0602(10) 0.0570(9) 0.0537(8) 0.0351(7) 0.0114(7) 0.0263(7)
C44 0.0317(12) 0.0640(15) 0.0280(11) 0.0181(10) 0.0046(9) 0.0221(11)
F44 0.0480(9) 0.0874(11) 0.0371(7) 0.0259(7) -0.0016(6) 0.0314(8)
C45 0.0234(11) 0.0483(13) 0.0281(10) 0.0066(9) 0.0017(9) 0.0098(9)
F45 0.0349(7) 0.0552(8) 0.0343(7) 0.0006(6) -0.0085(6) 0.0078(6)
C46 0.0245(10) 0.0333(11) 0.0292(10) 0.0095(8) 0.0052(8) 0.0088(8)
F46 0.0432(8) 0.0313(7) 0.0345(6) 0.0050(5) -0.0044(6) 0.0048(5)
Cl5 0.0235(3) 0.0435(3) 0.0332(3) 0.0133(2) 0.0032(2) 0.0088(2)
Cl6 0.0371(3) 0.0511(3) 0.0485(3) 0.0122(3) 0.0191(3) 0.0189(2)
Cl7 0.0380(3) 0.0408(3) 0.0363(3) 0.0165(2) 0.0065(2) 0.0079(2)
C81 0.076(2) 0.0626(18) 0.0615(17) 0.0409(14) 0.0337(16) 0.0250(15)
C82 0.095(3) 0.075(2) 0.0372(14) 0.0246(13) -0.0050(16) 0.0125(18)
C83 0.0487(17) 0.095(2) 0.072(2) 0.0474(19) -0.0082(16) 0.0128(16)
C84 0.0529(17) 0.0681(19) 0.0652(18) 0.0394(15) 0.0177(14) 0.0254(14)
C85 0.0544(17) 0.0411(14) 0.0677(18) 0.0182(12) 0.0040(14) 0.0078(11)
C86 0.0395(15) 0.0458(15) 0.085(2) 0.0314(14) 0.0117(14) 0.0026(11)
C87 0.153(4) 0.099(3) 0.116(3) 0.065(3) 0.097(3) 0.068(3)

loop_
_atom_type_symbol
_atom_type_description
_atom_type_scat_dispersion_real
_atom_type_scat_dispersion_imag
_atom_type_scat_source
C C 0.0033 0.0016 'International Tables Vol C Tables 4.2.6.8 and 6.1.1.4'
H H 0.0000 0.0000 'International Tables Vol C Tables 4.2.6.8 and 6.1.1.4'
B B 0.0013 0.0007 'International Tables Vol C Tables 4.2.6.8 and 6.1.1.4'
Cl Cl 0.1484 0.1585 'International Tables Vol C Tables 4.2.6.8 and 6.1.1.4'
F F 0.0171 0.0103 'International Tables Vol C Tables 4.2.6.8 and 6.1.1.4'
N N 0.0061 0.0033 'International Tables Vol C Tables 4.2.6.8 and 6.1.1.4'
Ti Ti 0.2776 0.4457 'International Tables Vol C Tables 4.2.6.8 and 6.1.1.4'

loop_
_geom_angle_atom_site_label_1
_geom_angle_atom_site_label_2
_geom_angle_atom_site_label_3
_geom_angle
_geom_angle_site_symmetry_1
_geom_angle_site_symmetry_3
_geom_angle_publ_flag
Cl6 Ti Cl7 102.32(3) . . ?
Cl6 Ti Cl5 101.51(3) . . ?
Cl7 Ti Cl5 103.11(3) . . ?
Cl6 Ti C14 99.03(6) . . ?
Cl7 Ti C14 97.73(7) . . ?
Cl5 Ti C14 146.70(6) . . ?
Cl6 Ti C13 85.69(6) . . ?
Cl7 Ti C13 132.63(7) . . ?
Cl5 Ti C13 121.13(6) . . ?
C14 Ti C13 35.24(9) . . ?
Cl6 Ti C12 108.73(5) . . ?
Cl7 Ti C12 143.10(6) . . ?
Cl5 Ti C12 89.92(6) . . ?
C14 Ti C12 58.58(8) . . ?
C13 Ti C12 35.21(7) . . ?
Cl6 Ti C15 134.09(5) . . ?
Cl7 Ti C15 86.38(6) . . ?
Cl5 Ti C15 120.49(5) . . ?
C14 Ti C15 35.16(7) . . ?
C13 Ti C15 58.07(8) . . ?
C12 Ti C15 57.71(8) . . ?
Cl6 Ti C11 142.70(5) . . ?
Cl7 Ti C11 109.55(5) . . ?
Cl5 Ti C11 89.85(5) . . ?
C14 Ti C11 58.52(7) . . ?
C13 Ti C11 58.53(7) . . ?
C12 Ti C11 35.10(7) . . ?
C15 Ti C11 34.44(7) . . ?
C15 C11 C12 105.49(17) . . ?
C15 C11 B 125.24(18) . . ?
C12 C11 B 128.71(18) . . ?
C15 C11 Ti 70.53(11) . . ?
C12 C11 Ti 69.78(11) . . ?
B C11 Ti 130.59(13) . . ?
C13 C12 C11 108.9(2) . . ?
C13 C12 Ti 71.76(12) . . ?
C11 C12 Ti 75.12(11) . . ?
C13 C12 H12 125.5 . . ?
C11 C12 H12 125.5 . . ?
Ti C12 H12 119.4 . . ?
C14 C13 C12 108.02(18) . . ?
C14 C13 Ti 72.09(12) . . ?
C12 C13 Ti 73.02(12) . . ?
C14 C13 H13 126.0 . . ?
C12 C13 H13 126.0 . . ?
Ti C13 H13 120.7 . . ?
C13 C14 C15 107.44(19) . . ?
C13 C14 Ti 72.66(13) . . ?
C15 C14 Ti 73.80(12) . . ?
C13 C14 H14 126.3 . . ?
C15 C14 H14 126.3 . . ?
Ti C14 H14 119.2 . . ?
C14 C15 C11 110.0(2) . . ?
C14 C15 Ti 71.04(12) . . ?
C11 C15 Ti 75.03(11) . . ?
C14 C15 H15 125.0 . . ?
C11 C15 H15 125.0 . . ?
Ti C15 H15 120.6 . . ?
N21 B C11 105.56(15) . . ?
N21 B C31 107.05(15) . . ?
C11 B C31 111.85(15) . . ?
N21 B C41 114.56(15) . . ?
C11 B C41 112.78(16) . . ?
C31 B C41 105.03(15) . . ?
C26 N21 C22 117.66(17) . . ?
C26 N21 B 121.54(16) . . ?
C22 N21 B 120.42(16) . . ?
N21 C22 C23 122.12(19) . . ?
N21 C22 H22 118.9 . . ?
C23 C22 H22 118.9 . . ?
C22 C23 C24 119.7(2) . . ?
C22 C23 H23 120.1 . . ?
C24 C23 H23 120.1 . . ?
C25 C24 C23 118.5(2) . . ?
C25 C24 H24 120.8 . . ?
C23 C24 H24 120.8 . . ?
C26 C25 C24 119.3(2) . . ?
C26 C25 H25 120.4 . . ?
C24 C25 H25 120.4 . . ?
N21 C26 C25 122.72(19) . . ?
N21 C26 H26 118.6 . . ?
C25 C26 H26 118.6 . . ?
C36 C31 C32 113.47(17) . . ?
C36 C31 B 127.45(16) . . ?
C32 C31 B 118.95(17) . . ?
F32 C32 C33 116.49(17) . . ?
F32 C32 C31 119.28(17) . . ?
C33 C32 C31 124.19(19) . . ?
F33 C33 C32 120.6(2) . . ?
F33 C33 C34 119.79(18) . . ?
C32 C33 C34 119.62(18) . . ?
F34 C34 C35 120.2(2) . . ?
F34 C34 C33 120.67(19) . . ?
C35 C34 C33 119.11(19) . . ?
F35 C35 C34 120.15(19) . . ?
F35 C35 C36 120.25(19) . . ?
C34 C35 C36 119.6(2) . . ?
F36 C36 C31 120.55(17) . . ?
F36 C36 C35 115.47(18) . . ?
C31 C36 C35 123.98(18) . . ?
C42 C41 C46 112.85(18) . . ?
C42 C41 B 117.75(17) . . ?
C46 C41 B 129.33(17) . . ?
F42 C42 C43 115.02(18) . . ?
F42 C42 C41 119.76(18) . . ?
C43 C42 C41 125.2(2) . . ?
F43 C43 C44 120.4(2) . . ?
F43 C43 C42 120.5(2) . . ?
C44 C43 C42 119.1(2) . . ?
F44 C44 C45 120.4(2) . . ?
F44 C44 C43 120.7(2) . . ?
C45 C44 C43 118.9(2) . . ?
F45 C45 C44 119.44(19) . . ?
F45 C45 C46 120.1(2) . . ?
C44 C45 C46 120.5(2) . . ?
F46 C46 C45 115.30(18) . . ?
F46 C46 C41 121.30(18) . . ?
C45 C46 C41 123.39(19) . . ?
C86 C81 C82 117.8(3) . . ?
C86 C81 C87 119.8(3) . . ?
C82 C81 C87 122.4(3) . . ?
C83 C82 C81 121.0(3) . . ?
C83 C82 H82 119.5 . . ?
C81 C82 H82 119.5 . . ?
C82 C83 C84 120.3(3) . . ?
C82 C83 H83 119.8 . . ?
C84 C83 H83 119.8 . . ?
C85 C84 C83 119.5(3) . . ?
C85 C84 H84 120.3 . . ?
C83 C84 H84 120.3 . . ?
C84 C85 C86 120.2(3) . . ?
C84 C85 H85 119.9 . . ?
C86 C85 H85 119.9 . . ?
C85 C86 C81 121.3(3) . . ?
C85 C86 H86 119.4 . . ?
C81 C86 H86 119.4 . . ?
C81 C87 H87A 109.5 . . ?
C81 C87 H87B 109.5 . . ?
H87A C87 H87B 109.5 . . ?
C81 C87 H87C 109.5 . . ?
H87A C87 H87C 109.5 . . ?
H87B C87 H87C 109.5 . . ?

loop_
_geom_bond_atom_site_label_1
_geom_bond_atom_site_label_2
_geom_bond_distance
_geom_bond_site_symmetry_2
_geom_bond_publ_flag
Ti Cl6 2.2399(7) . ?
Ti Cl7 2.2426(7) . ?
Ti Cl5 2.2483(8) . ?
Ti C14 2.324(2) . ?
Ti C13 2.332(2) . ?
Ti C12 2.348(2) . ?
Ti C15 2.360(2) . ?
Ti C11 2.4182(19) . ?
C11 C15 1.415(3) . ?
C11 C12 1.439(3) . ?
C11 B 1.642(3) . ?
C12 C13 1.416(3) . ?
C12 H12 0.9300 . ?
C13 C14 1.409(3) . ?
C13 H13 0.9300 . ?
C14 C15 1.415(3) . ?
C14 H14 0.9300 . ?
C15 H15 0.9300 . ?
B N21 1.623(3) . ?
B C31 1.656(3) . ?
B C41 1.658(3) . ?
N21 C26 1.352(3) . ?
N21 C22 1.362(2) . ?
C22 C23 1.377(3) . ?
C22 H22 0.9300 . ?
C23 C24 1.389(3) . ?
C23 H23 0.9300 . ?
C24 C25 1.385(3) . ?
C24 H24 0.9300 . ?
C25 C26 1.382(3) . ?
C25 H25 0.9300 . ?
C26 H26 0.9300 . ?
C31 C36 1.386(3) . ?
C31 C32 1.401(3) . ?
C32 F32 1.361(2) . ?
C32 C33 1.373(3) . ?
C33 F33 1.352(2) . ?
C33 C34 1.377(3) . ?
C34 F34 1.350(2) . ?
C34 C35 1.373(3) . ?
C35 F35 1.347(2) . ?
C35 C36 1.389(3) . ?
C36 F36 1.353(2) . ?
C41 C42 1.388(3) . ?
C41 C46 1.405(3) . ?
C42 F42 1.365(2) . ?
C42 C43 1.385(3) . ?
C43 F43 1.345(3) . ?
C43 C44 1.374(3) . ?
C44 F44 1.353(3) . ?
C44 C45 1.370(3) . ?
C45 F45 1.356(2) . ?
C45 C46 1.386(3) . ?
C46 F46 1.348(2) . ?
C81 C86 1.383(4) . ?
C81 C82 1.393(5) . ?
C81 C87 1.515(4) . ?
C82 C83 1.375(5) . ?
C82 H82 0.9300 . ?
C83 C84 1.382(5) . ?
C83 H83 0.9300 . ?
C84 C85 1.370(4) . ?
C84 H84 0.9300 . ?
C85 C86 1.383(4) . ?
C85 H85 0.9300 . ?
C86 H86 0.9300 . ?
C87 H87A 0.9600 . ?
C87 H87B 0.9600 . ?
C87 H87C 0.9600 . ?
